data_7005799
loop_
_publ_author_name
'Chen, Chi-Tien'
'Chan, Chi-Yu'
'Huang, Chi-An'
'Chen, Ming-Tsz'
'Peng, Kuo-Fu'

_publ_section_title
;
 Zinc anilido-oxazolinate complexes as initiators for ring opening
 polymerization.
;
_journal_issue 36
_journal_name_full 'Dalton transactions (Cambridge, England : 2003)'
_journal_page_first 4073
_journal_page_last 4078
_journal_paper_doi 10.1039/b705398c
_journal_year 2007
_chemical_formula_sum 'C62 H60 N4 O6 Zn2'
_chemical_formula_weight 1087.88
_chemical_name_systematic
;
?
;
_space_group_IT_number 15
_symmetry_cell_setting monoclinic
_symmetry_space_group_name_Hall '-C 2yc'
_symmetry_space_group_name_H-M 'C 1 2/c 1'
_atom_sites_solution_hydrogens geom
_atom_sites_solution_primary direct
_atom_sites_solution_secondary difmap
_audit_creation_method SHELXL-97
_cell_angle_alpha 90.00
_cell_angle_beta 107.3040(10)
_cell_angle_gamma 90.00
_cell_formula_units_Z 4
_cell_length_a 13.8114(10)
_cell_length_b 25.4872(18)
_cell_length_c 17.2934(12)
_cell_measurement_reflns_used 7135
_cell_measurement_temperature 293(2)
_cell_measurement_theta_max 25.973
_cell_measurement_theta_min 2.383
_cell_volume 5812.0(7)
_computing_cell_refinement 'Bruker SMART'
_computing_data_collection 'Bruker SMART'
_computing_data_reduction 'Bruker SHELXTL'
_computing_molecular_graphics 'Bruker SHELXTL'
_computing_publication_material 'Bruker SHELXTL'
_computing_structure_refinement 'SHELXL-97 (Sheldrick, 1997)'
_computing_structure_solution 'SHELXS-97 (Sheldrick, 1990)'
_diffrn_ambient_temperature 293(2)
_diffrn_measured_fraction_theta_full 0.998
_diffrn_measured_fraction_theta_max 0.998
_diffrn_measurement_device_type 'CCD area detector'
_diffrn_measurement_method 'phi and omega scans'
_diffrn_radiation_monochromator graphite
_diffrn_radiation_source 'fine-focus sealed tube'
_diffrn_radiation_type MoK\a
_diffrn_radiation_wavelength 0.71073
_diffrn_reflns_av_R_equivalents 0.0224
_diffrn_reflns_av_sigmaI/netI 0.0219
_diffrn_reflns_limit_h_max 16
_diffrn_reflns_limit_h_min -17
_diffrn_reflns_limit_k_max 22
_diffrn_reflns_limit_k_min -31
_diffrn_reflns_limit_l_max 21
_diffrn_reflns_limit_l_min -21
_diffrn_reflns_number 16261
_diffrn_reflns_theta_full 25.99
_diffrn_reflns_theta_max 25.99
_diffrn_reflns_theta_min 1.74
_exptl_absorpt_coefficient_mu 0.877
_exptl_absorpt_correction_T_max 1.0000
_exptl_absorpt_correction_T_min 0.8321
_exptl_absorpt_correction_type empirical
_exptl_absorpt_process_details empirical
_exptl_crystal_colour green
_exptl_crystal_density_diffrn 1.243
_exptl_crystal_density_method 'not measured'
_exptl_crystal_description parallelepiped
_exptl_crystal_F_000 2272
_exptl_crystal_size_max 0.24
_exptl_crystal_size_mid 0.24
_exptl_crystal_size_min 0.12
_refine_diff_density_max 0.262
_refine_diff_density_min -0.203
_refine_diff_density_rms 0.050
_refine_ls_extinction_method none
_refine_ls_goodness_of_fit_ref 1.013
_refine_ls_hydrogen_treatment constr
_refine_ls_matrix_type full
_refine_ls_number_parameters 382
_refine_ls_number_reflns 5684
_refine_ls_number_restraints 0
_refine_ls_restrained_S_all 1.013
_refine_ls_R_factor_all 0.0495
_refine_ls_R_factor_gt 0.0358
_refine_ls_shift/su_max 0.000
_refine_ls_shift/su_mean 0.000
_refine_ls_structure_factor_coef Fsqd
_refine_ls_weighting_details 'calc w=1/[\s^2^(Fo^2^)+(0.0800P)^2^+0.0000P] where P=(Fo^2^+2Fc^2^)/3'
_refine_ls_weighting_scheme calc
_refine_ls_wR_factor_gt 0.1093
_refine_ls_wR_factor_ref 0.1176
_reflns_number_gt 4339
_reflns_number_total 5684
_reflns_threshold_expression >2sigma(I)
_cod_data_source_file b705398c.txt
_cod_data_source_block compound_6.2THF
_cod_depositor_comments
;
The following automatic conversions were performed:
'_symmetry_cell_setting' value 'Monoclinic' changed to 'monoclinic'
according to '/home/saulius/struct/CIF-dictionaries/cif_core.dic'
dictionary named 'cif_core.dic' version 2.4.1 from 2010-06-29.

Automatic conversion script
Id: cif_fix_enum 1527 2010-12-29 10:47:43Z saulius 
;
_cod_original_sg_symbol_H-M C2/c
_cod_database_code 7005799

loop_
_symmetry_equiv_pos_as_xyz
'x, y, z'
'-x, y, -z+1/2'
'x+1/2, y+1/2, z'
'-x+1/2, y+1/2, -z+1/2'
'-x, -y, -z'
'x, -y, z-1/2'
'-x+1/2, -y+1/2, -z'
'x+1/2, -y+1/2, z-1/2'

loop_
_atom_site_label
_atom_site_type_symbol
_atom_site_fract_x
_atom_site_fract_y
_atom_site_fract_z
_atom_site_U_iso_or_equiv
_atom_site_adp_type
_atom_site_occupancy
_atom_site_symmetry_multiplicity
_atom_site_calc_flag
_atom_site_refinement_flags
_atom_site_disorder_assembly
_atom_site_disorder_group
Zn Zn 0.088045(17) 0.034449(9) 0.038011(14) 0.05373(12) Uani 1 1 d . . .
O1 O 0.38325(13) 0.01918(9) 0.18109(12) 0.0880(6) Uani 1 1 d . . .
O2 O -0.03661(10) 0.00984(6) 0.05952(8) 0.0575(4) Uani 1 1 d . . .
N1 N 0.21912(13) 0.01075(8) 0.11348(11) 0.0609(4) Uani 1 1 d . . .
N2 N 0.12420(14) 0.10821(8) 0.03480(11) 0.0613(5) Uani 1 1 d . . .
C1 C 0.21839(18) 0.12831(10) 0.07276(13) 0.0650(6) Uani 1 1 d . . .
C2 C 0.2372(2) 0.18290(11) 0.06780(17) 0.0828(8) Uani 1 1 d . . .
H2A H 0.1844 0.2047 0.0398 0.099 Uiso 1 1 calc R . .
C3 C 0.3318(3) 0.20440(14) 0.1034(2) 0.1012(10) Uani 1 1 d . . .
H3A H 0.3413 0.2403 0.0991 0.121 Uiso 1 1 calc R . .
C4 C 0.4130(3) 0.17342(16) 0.1456(2) 0.1090(11) Uani 1 1 d . . .
H4A H 0.4767 0.1881 0.1686 0.131 Uiso 1 1 calc R . .
C5 C 0.3976(2) 0.12112(14) 0.15279(17) 0.0893(9) Uani 1 1 d . . .
H5A H 0.4518 0.1004 0.1816 0.107 Uiso 1 1 calc R . .
C6 C 0.30220(18) 0.09721(10) 0.11800(13) 0.0676(6) Uani 1 1 d . . .
C7 C 0.04640(18) 0.14499(9) -0.00555(16) 0.0682(6) Uani 1 1 d . . .
C8 C 0.03143(19) 0.15836(10) -0.08663(17) 0.0738(6) Uani 1 1 d . . .
C9 C -0.0469(2) 0.19279(11) -0.1245(2) 0.0929(9) Uani 1 1 d . . .
H9A H -0.0568 0.2017 -0.1785 0.112 Uiso 1 1 calc R . .
C10 C -0.1101(3) 0.21391(13) -0.0843(3) 0.1116(12) Uani 1 1 d . . .
C11 C -0.0936(3) 0.20087(14) -0.0039(3) 0.1170(13) Uani 1 1 d . . .
H11A H -0.1357 0.2149 0.0240 0.140 Uiso 1 1 calc R . .
C12 C -0.0152(2) 0.16712(11) 0.0368(2) 0.0899(9) Uani 1 1 d . . .
C13 C 0.0038(4) 0.15634(15) 0.1251(3) 0.1349(16) Uani 1 1 d . . .
H13A H 0.0717 0.1667 0.1543 0.202 Uiso 1 1 calc R . .
H13B H -0.0045 0.1195 0.1331 0.202 Uiso 1 1 calc R . .
H13C H -0.0436 0.1759 0.1447 0.202 Uiso 1 1 calc R . .
C14 C 0.0996(2) 0.13842(12) -0.13270(18) 0.0921(8) Uani 1 1 d . . .
H14A H 0.1689 0.1446 -0.1020 0.138 Uiso 1 1 calc R . .
H14B H 0.0849 0.1564 -0.1837 0.138 Uiso 1 1 calc R . .
H14C H 0.0888 0.1015 -0.1420 0.138 Uiso 1 1 calc R . .
C15 C -0.1961(3) 0.25129(17) -0.1283(4) 0.167(2) Uani 1 1 d . . .
H15A H -0.1853 0.2631 -0.1778 0.250 Uiso 1 1 calc R . .
H15B H -0.1969 0.2810 -0.0943 0.250 Uiso 1 1 calc R . .
H15C H -0.2599 0.2332 -0.1403 0.250 Uiso 1 1 calc R . .
C16 C 0.29612(18) 0.04189(10) 0.13524(14) 0.0665(6) Uani 1 1 d . . .
C17 C 0.3605(2) -0.03340(12) 0.1988(2) 0.0985(10) Uani 1 1 d . . .
H17A H 0.3662 -0.0372 0.2558 0.118 Uiso 1 1 calc R . .
H17B H 0.4062 -0.0581 0.1850 0.118 Uiso 1 1 calc R . .
C18 C 0.25023(18) -0.04267(10) 0.14582(16) 0.0682(6) Uani 1 1 d . . .
C19 C 0.1825(2) -0.06085(13) 0.19647(19) 0.0913(8) Uani 1 1 d . . .
H19A H 0.1148 -0.0664 0.1617 0.137 Uiso 1 1 calc R . .
H19B H 0.1817 -0.0345 0.2360 0.137 Uiso 1 1 calc R . .
H19C H 0.2085 -0.0931 0.2235 0.137 Uiso 1 1 calc R . .
C20 C 0.2434(3) -0.08114(12) 0.07811(19) 0.0901(8) Uani 1 1 d . . .
H20A H 0.1737 -0.0857 0.0470 0.135 Uiso 1 1 calc R . .
H20B H 0.2711 -0.1143 0.1005 0.135 Uiso 1 1 calc R . .
H20C H 0.2811 -0.0680 0.0437 0.135 Uiso 1 1 calc R . .
C21 C -0.05976(17) 0.01067(11) 0.13390(13) 0.0664(6) Uani 1 1 d . . .
H21A H -0.0172 0.0366 0.1691 0.080 Uiso 1 1 calc R . .
H21B H -0.0434 -0.0233 0.1598 0.080 Uiso 1 1 calc R . .
C22 C -0.1701(2) 0.02321(11) 0.12501(16) 0.0716(7) Uani 1 1 d . . .
C23 C -0.2477(2) -0.00874(13) 0.08018(16) 0.0809(7) Uani 1 1 d . . .
H23A H -0.2315 -0.0382 0.0549 0.097 Uiso 1 1 calc R . .
C24 C -0.3477(2) 0.00174(19) 0.0719(2) 0.1132(12) Uani 1 1 d . . .
H24A H -0.3980 -0.0202 0.0407 0.136 Uiso 1 1 calc R . .
C25 C -0.3728(4) 0.0434(2) 0.1085(4) 0.1397(18) Uani 1 1 d . . .
H25A H -0.4408 0.0504 0.1023 0.168 Uiso 1 1 calc R . .
C26 C -0.2990(4) 0.07650(18) 0.1557(3) 0.1334(17) Uani 1 1 d . . .
H26A H -0.3170 0.1050 0.1821 0.160 Uiso 1 1 calc R . .
C27 C -0.1959(3) 0.06644(13) 0.1633(2) 0.1019(10) Uani 1 1 d . . .
H27A H -0.1456 0.0887 0.1938 0.122 Uiso 1 1 calc R . .
O3 O 0.3603(10) 0.1783(9) -0.1486(16) 0.196(7) Uani 0.40 1 d P . .
O3' O 0.413(3) 0.1280(10) -0.1535(17) 0.397(11) Uani 0.60 1 d P . .
C28 C 0.419(2) 0.1762(13) -0.0641(12) 0.224(8) Uani 0.60 1 d P . .
C28' C 0.398(2) 0.1382(9) -0.082(2) 0.183(12) Uani 0.40 1 d P . .
C29 C 0.5122(17) 0.1624(12) -0.0557(12) 0.177(8) Uani 0.50 1 d P . .
C29' C 0.4870(16) 0.1268(10) -0.0809(15) 0.174(7) Uani 0.50 1 d P . .
C30 C 0.516(3) 0.1837(11) -0.124(3) 0.273(18) Uani 0.50 1 d P . .
C30' C 0.5073(15) 0.1460(10) -0.1490(10) 0.165(7) Uani 0.50 1 d P . .
C31 C 0.413(4) 0.2047(8) -0.138(2) 0.31(2) Uani 0.50 1 d P . .
C31' C 0.4163(18) 0.1789(10) -0.1906(10) 0.164(5) Uani 0.50 1 d P . .

loop_
_atom_site_aniso_label
_atom_site_aniso_U_11
_atom_site_aniso_U_22
_atom_site_aniso_U_33
_atom_site_aniso_U_23
_atom_site_aniso_U_13
_atom_site_aniso_U_12
Zn 0.04642(16) 0.06260(19) 0.04808(16) -0.00478(10) 0.00778(11) -0.00336(10)
O1 0.0493(9) 0.1164(16) 0.0839(13) 0.0104(11) -0.0022(9) -0.0035(9)
O2 0.0529(8) 0.0743(9) 0.0460(8) -0.0113(7) 0.0159(6) -0.0067(7)
N1 0.0506(10) 0.0749(12) 0.0517(10) -0.0024(9) 0.0067(8) -0.0001(9)
N2 0.0552(10) 0.0636(11) 0.0612(11) -0.0025(9) 0.0112(8) -0.0065(9)
C1 0.0664(13) 0.0764(16) 0.0519(12) -0.0077(11) 0.0173(10) -0.0171(12)
C2 0.0863(18) 0.0802(18) 0.0761(17) -0.0056(14) 0.0150(14) -0.0243(14)
C3 0.109(2) 0.096(2) 0.089(2) -0.0083(17) 0.0141(18) -0.0472(19)
C4 0.087(2) 0.132(3) 0.092(2) -0.003(2) 0.0023(17) -0.054(2)
C5 0.0670(16) 0.122(3) 0.0700(16) -0.0021(16) 0.0073(12) -0.0292(16)
C6 0.0583(13) 0.0880(17) 0.0523(12) -0.0044(12) 0.0103(10) -0.0159(12)
C7 0.0616(13) 0.0584(14) 0.0830(17) -0.0044(12) 0.0191(12) -0.0087(11)
C8 0.0689(14) 0.0647(15) 0.0777(16) -0.0040(12) 0.0064(12) -0.0056(11)
C9 0.085(2) 0.0695(17) 0.102(2) 0.0008(16) -0.0056(16) -0.0057(15)
C10 0.080(2) 0.070(2) 0.171(4) 0.000(2) 0.016(2) 0.0075(16)
C11 0.100(3) 0.081(2) 0.188(5) 0.009(3) 0.072(3) 0.0140(18)
C12 0.097(2) 0.0655(16) 0.121(2) 0.0013(16) 0.0528(19) -0.0022(15)
C13 0.206(4) 0.098(3) 0.147(3) 0.013(2) 0.123(3) 0.020(3)
C14 0.109(2) 0.095(2) 0.0699(17) 0.0027(15) 0.0223(16) 0.0105(17)
C15 0.105(3) 0.120(3) 0.245(6) 0.014(4) 0.006(3) 0.041(3)
C16 0.0508(12) 0.0951(18) 0.0493(12) -0.0043(11) 0.0084(10) -0.0041(11)
C17 0.0684(18) 0.103(2) 0.101(2) 0.0054(17) -0.0116(16) 0.0062(14)
C18 0.0547(13) 0.0755(16) 0.0643(14) 0.0004(11) 0.0020(11) 0.0117(11)
C19 0.098(2) 0.096(2) 0.0821(19) 0.0213(16) 0.0297(16) 0.0178(17)
C20 0.100(2) 0.0834(19) 0.0811(18) 0.0022(15) 0.0173(16) 0.0175(16)
C21 0.0667(14) 0.0819(16) 0.0492(12) -0.0031(11) 0.0150(10) -0.0026(12)
C22 0.0797(17) 0.0846(17) 0.0589(14) 0.0068(12) 0.0337(13) 0.0142(13)
C23 0.0638(15) 0.108(2) 0.0717(16) 0.0059(15) 0.0223(13) 0.0068(15)
C24 0.071(2) 0.163(4) 0.110(3) 0.029(3) 0.0346(19) 0.017(2)
C25 0.102(3) 0.187(5) 0.148(4) 0.033(4) 0.063(3) 0.049(3)
C26 0.166(4) 0.124(3) 0.146(4) 0.018(3) 0.103(4) 0.061(3)
C27 0.131(3) 0.095(2) 0.100(2) 0.0013(18) 0.066(2) 0.0145(19)
O3 0.141(9) 0.162(15) 0.29(2) 0.005(17) 0.079(12) 0.011(9)
O3' 0.54(3) 0.30(2) 0.35(2) -0.22(2) 0.13(3) -0.10(3)
C28 0.24(2) 0.31(3) 0.159(12) -0.053(16) 0.111(14) 0.005(18)
C28' 0.23(3) 0.132(14) 0.25(3) -0.071(19) 0.17(2) -0.061(17)
C29 0.161(15) 0.211(18) 0.153(12) 0.017(12) 0.035(9) -0.057(15)
C29' 0.123(11) 0.167(16) 0.210(19) 0.044(14) 0.015(12) 0.031(11)
C30 0.29(3) 0.149(16) 0.49(5) -0.04(2) 0.29(4) -0.036(16)
C30' 0.172(12) 0.196(16) 0.154(10) 0.025(11) 0.092(10) 0.095(12)
C31 0.58(7) 0.097(12) 0.25(3) -0.032(14) 0.10(4) 0.02(2)
C31' 0.156(12) 0.198(18) 0.150(10) 0.030(11) 0.065(9) 0.045(11)

loop_
_atom_type_symbol
_atom_type_description
_atom_type_scat_dispersion_real
_atom_type_scat_dispersion_imag
_atom_type_scat_source
C C 0.0033 0.0016 'International Tables Vol C Tables 4.2.6.8 and 6.1.1.4'
H H 0.0000 0.0000 'International Tables Vol C Tables 4.2.6.8 and 6.1.1.4'
N N 0.0061 0.0033 'International Tables Vol C Tables 4.2.6.8 and 6.1.1.4'
O O 0.0106 0.0060 'International Tables Vol C Tables 4.2.6.8 and 6.1.1.4'
Zn Zn 0.2839 1.4301 'International Tables Vol C Tables 4.2.6.8 and 6.1.1.4'

loop_
_geom_angle_atom_site_label_1
_geom_angle_atom_site_label_2
_geom_angle_atom_site_label_3
_geom_angle
_geom_angle_site_symmetry_1
_geom_angle_site_symmetry_3
_geom_angle_publ_flag
N2 Zn O2 123.92(8) . . ?
N2 Zn O2 123.78(7) . 5 ?
O2 Zn O2 82.35(6) . 5 ?
N2 Zn N1 96.94(8) . . ?
O2 Zn N1 117.16(7) . . ?
O2 Zn N1 114.40(7) 5 . ?
N2 Zn Zn 137.74(6) . 5 ?
O2 Zn Zn 41.28(4) . 5 ?
O2 Zn Zn 41.06(4) 5 5 ?
N1 Zn Zn 125.28(6) . 5 ?
C16 O1 C17 108.1(2) . . ?
C21 O2 Zn 127.86(13) . . ?
C21 O2 Zn 131.52(14) . 5 ?
Zn O2 Zn 97.65(6) . 5 ?
C16 N1 C18 109.4(2) . . ?
C16 N1 Zn 121.07(18) . . ?
C18 N1 Zn 129.15(14) . . ?
C1 N2 C7 117.00(19) . . ?
C1 N2 Zn 124.15(16) . . ?
C7 N2 Zn 118.74(14) . . ?
N2 C1 C2 120.1(2) . . ?
N2 C1 C6 123.6(2) . . ?
C2 C1 C6 116.3(2) . . ?
C3 C2 C1 121.8(3) . . ?
C3 C2 H2A 119.1 . . ?
C1 C2 H2A 119.1 . . ?
C2 C3 C4 121.2(3) . . ?
C2 C3 H3A 119.4 . . ?
C4 C3 H3A 119.4 . . ?
C5 C4 C3 118.8(3) . . ?
C5 C4 H4A 120.6 . . ?
C3 C4 H4A 120.6 . . ?
C4 C5 C6 122.3(3) . . ?
C4 C5 H5A 118.9 . . ?
C6 C5 H5A 118.9 . . ?
C5 C6 C1 119.6(2) . . ?
C5 C6 C16 115.8(2) . . ?
C1 C6 C16 124.4(2) . . ?
C12 C7 C8 119.8(3) . . ?
C12 C7 N2 119.5(2) . . ?
C8 C7 N2 120.8(2) . . ?
C9 C8 C7 119.1(3) . . ?
C9 C8 C14 119.2(3) . . ?
C7 C8 C14 121.6(2) . . ?
C10 C9 C8 121.9(3) . . ?
C10 C9 H9A 119.1 . . ?
C8 C9 H9A 119.1 . . ?
C9 C10 C11 118.4(3) . . ?
C9 C10 C15 120.3(5) . . ?
C11 C10 C15 121.3(4) . . ?
C10 C11 C12 121.7(4) . . ?
C10 C11 H11A 119.1 . . ?
C12 C11 H11A 119.1 . . ?
C7 C12 C11 119.1(3) . . ?
C7 C12 C13 120.8(3) . . ?
C11 C12 C13 120.1(3) . . ?
C12 C13 H13A 109.5 . . ?
C12 C13 H13B 109.5 . . ?
H13A C13 H13B 109.5 . . ?
C12 C13 H13C 109.5 . . ?
H13A C13 H13C 109.5 . . ?
H13B C13 H13C 109.5 . . ?
C8 C14 H14A 109.5 . . ?
C8 C14 H14B 109.5 . . ?
H14A C14 H14B 109.5 . . ?
C8 C14 H14C 109.5 . . ?
H14A C14 H14C 109.5 . . ?
H14B C14 H14C 109.5 . . ?
C10 C15 H15A 109.5 . . ?
C10 C15 H15B 109.5 . . ?
H15A C15 H15B 109.5 . . ?
C10 C15 H15C 109.5 . . ?
H15A C15 H15C 109.5 . . ?
H15B C15 H15C 109.5 . . ?
N1 C16 O1 114.7(2) . . ?
N1 C16 C6 129.2(2) . . ?
O1 C16 C6 116.1(2) . . ?
O1 C17 C18 104.9(2) . . ?
O1 C17 H17A 110.8 . . ?
C18 C17 H17A 110.8 . . ?
O1 C17 H17B 110.8 . . ?
C18 C17 H17B 110.8 . . ?
H17A C17 H17B 108.8 . . ?
N1 C18 C20 111.0(2) . . ?
N1 C18 C19 109.6(2) . . ?
C20 C18 C19 109.8(2) . . ?
N1 C18 C17 101.9(2) . . ?
C20 C18 C17 112.5(2) . . ?
C19 C18 C17 111.7(3) . . ?
C18 C19 H19A 109.5 . . ?
C18 C19 H19B 109.5 . . ?
H19A C19 H19B 109.5 . . ?
C18 C19 H19C 109.5 . . ?
H19A C19 H19C 109.5 . . ?
H19B C19 H19C 109.5 . . ?
C18 C20 H20A 109.5 . . ?
C18 C20 H20B 109.5 . . ?
H20A C20 H20B 109.5 . . ?
C18 C20 H20C 109.5 . . ?
H20A C20 H20C 109.5 . . ?
H20B C20 H20C 109.5 . . ?
O2 C21 C22 113.72(19) . . ?
O2 C21 H21A 108.8 . . ?
C22 C21 H21A 108.8 . . ?
O2 C21 H21B 108.8 . . ?
C22 C21 H21B 108.8 . . ?
H21A C21 H21B 107.7 . . ?
C23 C22 C27 118.0(3) . . ?
C23 C22 C21 121.2(2) . . ?
C27 C22 C21 120.8(3) . . ?
C24 C23 C22 122.1(3) . . ?
C24 C23 H23A 118.9 . . ?
C22 C23 H23A 118.9 . . ?
C25 C24 C23 120.1(4) . . ?
C25 C24 H24A 120.0 . . ?
C23 C24 H24A 120.0 . . ?
C24 C25 C26 120.9(4) . . ?
C24 C25 H25A 119.6 . . ?
C26 C25 H25A 119.6 . . ?
C25 C26 C27 119.3(4) . . ?
C25 C26 H26A 120.4 . . ?
C27 C26 H26A 120.4 . . ?
C22 C27 C26 119.6(4) . . ?
C22 C27 H27A 120.2 . . ?
C26 C27 H27A 120.2 . . ?
C31 O3 C31' 62(3) . . ?
C31 O3 C28 70(3) . . ?
C31' O3 C28 110.0(15) . . ?
C31 O3 O3' 105(3) . . ?
C31' O3 O3' 64.1(15) . . ?
C28 O3 O3' 83.6(17) . . ?
C31 O3 C28' 104(3) . . ?
C31' O3 C28' 109.1(14) . . ?
C28 O3 C28' 40.6(13) . . ?
O3' O3 C28' 53.0(15) . . ?
C28' O3' C30' 106.8(19) . . ?
C28' O3' C29' 55.3(18) . . ?
C30' O3' C29' 61.0(17) . . ?
C28' O3' C31' 105.5(16) . . ?
C30' O3' C31' 64.5(17) . . ?
C29' O3' C31' 108.4(18) . . ?
C28' O3' O3 64.4(19) . . ?
C30' O3' O3 100.5(17) . . ?
C29' O3' O3 102.2(14) . . ?
C31' O3' O3 48.4(14) . . ?
C28' C28 C29 87(3) . . ?
C28' C28 C31 106(3) . . ?
C29 C28 C31 92(3) . . ?
C28' C28 O3 73(3) . . ?
C29 C28 O3 111.2(15) . . ?
C31 C28 O3 39.1(18) . . ?
C28 C28' C29' 92(3) . . ?
C28 C28' O3' 111(3) . . ?
C29' C28' O3' 63.1(17) . . ?
C28 C28' O3 66(2) . . ?
C29' C28' O3 106.4(17) . . ?
O3' C28' O3 63(2) . . ?
C28 C28' C29 53.3(19) . . ?
C29' C28' C29 39.1(14) . . ?
O3' C28' C29 85.9(18) . . ?
O3 C28' C29 92.5(13) . . ?
C29' C29 C28 90(2) . . ?
C29' C29 C30 95(3) . . ?
C28 C29 C30 95(2) . . ?
C29' C29 C28' 50.6(14) . . ?
C28 C29 C28' 39.4(14) . . ?
C30 C29 C28' 102(2) . . ?
C29' C29 C30' 56(2) . . ?
C28 C29 C30' 102.0(14) . . ?
C30 C29 C30' 39.2(13) . . ?
C28' C29 C30' 82.9(16) . . ?
C29 C29' C28' 90(2) . . ?
C29 C29' O3' 116(2) . . ?
C28' C29' O3' 62(2) . . ?
C29 C29' C30' 85(3) . . ?
C28' C29' C30' 111(2) . . ?
O3' C29' C30' 59.4(15) . . ?
C30' C30 C29 88(3) . . ?
C30' C30 C31 106(3) . . ?
C29 C30 C31 90(2) . . ?
C30' C30 C31' 69(3) . . ?
C29 C30 C31' 112.2(14) . . ?
C31 C30 C31' 45.0(18) . . ?
C30 C30' O3' 109.1(17) . . ?
C30 C30' C29' 90(2) . . ?
O3' C30' C29' 59.6(17) . . ?
C30 C30' C31' 70(3) . . ?
O3' C30' C31' 60.9(15) . . ?
C29' C30' C31' 104.7(13) . . ?
C30 C30' C29 53(2) . . ?
O3' C30' C29 84.4(14) . . ?
C29' C30' C29 38.2(10) . . ?
C31' C30' C29 96.5(14) . . ?
O3 C31 C31' 69(2) . . ?
O3 C31 C28 71(3) . . ?
C31' C31 C28 114(2) . . ?
O3 C31 C30 114(2) . . ?
C31' C31 C30 69(3) . . ?
C28 C31 C30 83(3) . . ?
C31 C31' O3 48(2) . . ?
C31 C31' O3' 98(2) . . ?
O3 C31' O3' 67.5(18) . . ?
C31 C31' C30' 100(3) . . ?
O3 C31' C30' 107.4(14) . . ?
O3' C31' C30' 54.6(13) . . ?
C31 C31' C30 66(3) . . ?
O3 C31' C30 98.5(19) . . ?
O3' C31' C30 82.9(16) . . ?
C30' C31' C30 40.5(11) . . ?

loop_
_geom_bond_atom_site_label_1
_geom_bond_atom_site_label_2
_geom_bond_distance
_geom_bond_site_symmetry_2
_geom_bond_publ_flag
Zn N2 1.9502(19) . ?
Zn O2 1.9689(14) . ?
Zn O2 1.9777(13) 5 ?
Zn N1 1.9849(18) . ?
Zn Zn 2.9707(5) 5 ?
O1 C16 1.358(3) . ?
O1 C17 1.430(3) . ?
O2 C21 1.415(3) . ?
O2 Zn 1.9777(13) 5 ?
N1 C16 1.290(3) . ?
N1 C18 1.486(3) . ?
N2 C1 1.370(3) . ?
N2 C7 1.440(3) . ?
C1 C2 1.423(4) . ?
C1 C6 1.429(3) . ?
C2 C3 1.381(4) . ?
C2 H2A 0.9300 . ?
C3 C4 1.388(5) . ?
C3 H3A 0.9300 . ?
C4 C5 1.361(5) . ?
C4 H4A 0.9300 . ?
C5 C6 1.414(3) . ?
C5 H5A 0.9300 . ?
C6 C16 1.449(4) . ?
C7 C12 1.396(4) . ?
C7 C8 1.397(4) . ?
C8 C9 1.396(4) . ?
C8 C14 1.492(4) . ?
C9 C10 1.377(5) . ?
C9 H9A 0.9300 . ?
C10 C11 1.381(6) . ?
C10 C15 1.536(5) . ?
C11 C12 1.398(5) . ?
C11 H11A 0.9300 . ?
C12 C13 1.496(5) . ?
C13 H13A 0.9600 . ?
C13 H13B 0.9600 . ?
C13 H13C 0.9600 . ?
C14 H14A 0.9600 . ?
C14 H14B 0.9600 . ?
C14 H14C 0.9600 . ?
C15 H15A 0.9600 . ?
C15 H15B 0.9600 . ?
C15 H15C 0.9600 . ?
C17 C18 1.544(4) . ?
C17 H17A 0.9700 . ?
C17 H17B 0.9700 . ?
C18 C20 1.509(4) . ?
C18 C19 1.531(4) . ?
C19 H19A 0.9600 . ?
C19 H19B 0.9600 . ?
C19 H19C 0.9600 . ?
C20 H20A 0.9600 . ?
C20 H20B 0.9600 . ?
C20 H20C 0.9600 . ?
C21 C22 1.520(3) . ?
C21 H21A 0.9700 . ?
C21 H21B 0.9700 . ?
C22 C23 1.385(4) . ?
C22 C27 1.385(4) . ?
C23 C24 1.371(4) . ?
C23 H23A 0.9300 . ?
C24 C25 1.335(7) . ?
C24 H24A 0.9300 . ?
C25 C26 1.387(7) . ?
C25 H25A 0.9300 . ?
C26 C27 1.414(6) . ?
C26 H26A 0.9300 . ?
C27 H27A 0.9300 . ?
O3 C31 0.97(4) . ?
O3 C31' 1.21(2) . ?
O3 C28 1.44(3) . ?
O3 O3' 1.49(3) . ?
O3 C28' 1.52(4) . ?
O3' C28' 1.34(3) . ?
O3' C30' 1.36(3) . ?
O3' C29' 1.36(3) . ?
O3' C31' 1.45(3) . ?
C28 C28' 1.03(3) . ?
C28 C29 1.30(2) . ?
C28 C31 1.44(4) . ?
C28' C29' 1.25(2) . ?
C28' C29 1.62(3) . ?
C29 C29' 1.02(2) . ?
C29 C30 1.32(4) . ?
C29 C30' 1.65(3) . ?
C29' C30' 1.38(3) . ?
C30 C30' 1.04(3) . ?
C30 C31 1.47(5) . ?
C30 C31' 1.51(4) . ?
C30' C31' 1.50(2) . ?
C31 C31' 1.14(3) . ?
